data_4507688
loop_
_publ_author_name
'Bolla, Geetha'
'Sanphui, Palash'
'Nangia, Ashwini'

_publ_section_title
;
 Solubility Advantage of Tenoxicam Phenolic Cocrystals Compared to Salts
;
_journal_issue 5
_journal_name_full 'Crystal Growth &amp; Design'
_journal_page_first 1988
_journal_paper_doi 10.1021/cg4000457
_journal_volume 13
_journal_year 2013
_chemical_formula_moiety C13H11N3O4S2,C6H6O3
_chemical_formula_sum 'C19 H17 N3 O7 S2'
_chemical_formula_weight 463.48
_chemical_melting_point 453
_chemical_name_systematic
; 
 ? 
;
_space_group_IT_number 2
_symmetry_cell_setting triclinic
_symmetry_space_group_name_Hall '-P 1'
_symmetry_space_group_name_H-M 'P -1'
_atom_sites_solution_hydrogens geom
_atom_sites_solution_primary direct
_atom_sites_solution_secondary difmap
_audit_creation_method SHELXL-97
_cell_angle_alpha 75.010(10)
_cell_angle_beta 87.291(7)
_cell_angle_gamma 89.025(8)
_cell_formula_units_Z 2
_cell_length_a 9.2566(7)
_cell_length_b 9.4512(11)
_cell_length_c 11.6875(12)
_cell_measurement_reflns_used 2055
_cell_measurement_temperature 298(2)
_cell_measurement_theta_max 26.3149
_cell_measurement_theta_min 2.7803
_cell_volume 986.58(18)
_computing_structure_refinement 'SHELXL-97 (Sheldrick, 1997)'
_computing_structure_solution 'SHELXS-97 (Sheldrick, 1990)'
_diffrn_ambient_temperature 298(2)
_diffrn_measured_fraction_theta_full 0.999
_diffrn_measured_fraction_theta_max 0.999
_diffrn_measurement_device_type multi-scan
_diffrn_measurement_method '\w scans'
_diffrn_radiation_monochromator graphite
_diffrn_radiation_source 'fine-focus sealed tube'
_diffrn_radiation_type MoK\a
_diffrn_radiation_wavelength 0.71073
_diffrn_reflns_av_R_equivalents 0.0435
_diffrn_reflns_av_sigmaI/netI 0.0681
_diffrn_reflns_limit_h_max 10
_diffrn_reflns_limit_h_min -10
_diffrn_reflns_limit_k_max 11
_diffrn_reflns_limit_k_min -8
_diffrn_reflns_limit_l_max 13
_diffrn_reflns_limit_l_min -13
_diffrn_reflns_number 6196
_diffrn_reflns_theta_full 24.71
_diffrn_reflns_theta_max 24.71
_diffrn_reflns_theta_min 2.79
_exptl_absorpt_coefficient_mu 0.320
_exptl_absorpt_correction_T_max 1.000
_exptl_absorpt_correction_T_min 0.84087
_exptl_absorpt_correction_type multi-scan
_exptl_absorpt_process_details SADABS
_exptl_crystal_colour yellow
_exptl_crystal_density_diffrn 1.560
_exptl_crystal_density_method 'not measured'
_exptl_crystal_description plate
_exptl_crystal_F_000 480
_exptl_crystal_size_max 0.21
_exptl_crystal_size_mid 0.20
_exptl_crystal_size_min 0.20
_refine_diff_density_max 0.656
_refine_diff_density_min -0.544
_refine_diff_density_rms 0.128
_refine_ls_extinction_method none
_refine_ls_goodness_of_fit_ref 1.117
_refine_ls_matrix_type full
_refine_ls_number_parameters 284
_refine_ls_number_reflns 3354
_refine_ls_number_restraints 0
_refine_ls_restrained_S_all 1.117
_refine_ls_R_factor_all 0.0978
_refine_ls_R_factor_gt 0.0800
_refine_ls_shift/su_max 0.000
_refine_ls_shift/su_mean 0.000
_refine_ls_structure_factor_coef Fsqd
_refine_ls_weighting_details 'calc w=1/[\s^2^(Fo^2^)+(0.1080P)^2^+3.8383P] where P=(Fo^2^+2Fc^2^)/3'
_refine_ls_weighting_scheme calc
_refine_ls_wR_factor_gt 0.2429
_refine_ls_wR_factor_ref 0.2558
_reflns_number_gt 2587
_reflns_number_total 3354
_reflns_threshold_expression >2sigma(I)
_cod_data_source_file cg4000457_si_012.cif
_cod_data_source_block TNX-PYR
_cod_original_cell_volume 986.58(17)
_cod_original_sg_symbol_H-M P-1
_cod_database_code 4507688

loop_
_symmetry_equiv_pos_as_xyz
'x, y, z'
'-x, -y, -z'

loop_
_atom_site_label
_atom_site_type_symbol
_atom_site_fract_x
_atom_site_fract_y
_atom_site_fract_z
_atom_site_U_iso_or_equiv
_atom_site_adp_type
_atom_site_occupancy
_atom_site_symmetry_multiplicity
_atom_site_calc_flag
_atom_site_refinement_flags
S1 S 0.22092(15) 0.28176(18) 0.68215(12) 0.0331(4) Uani 1 1 d .
S2 S -0.15527(17) 0.0731(2) 0.84902(15) 0.0447(5) Uani 1 1 d .
O1 O 0.3829(4) 0.4213(5) 0.9595(3) 0.0341(10) Uani 1 1 d .
O6 O 0.5810(4) 0.8400(5) 0.8337(4) 0.0401(11) Uani 1 1 d .
H6A H 0.5546 0.8138 0.9039 0.060 Uiso 1 1 calc R
O2 O -0.0403(4) 0.2676(5) 0.9963(4) 0.0394(11) Uani 1 1 d .
N1 N 0.3482(5) 0.4914(5) 1.1629(4) 0.0321(11) Uani 1 1 d .
H1A H 0.4063 0.4920 1.1032 0.039 Uiso 1 1 calc R
O7 O 0.3153(4) 0.7876(5) 0.9314(4) 0.0442(12) Uani 1 1 d .
H7A H 0.2330 0.7610 0.9554 0.066 Uiso 1 1 calc R
O3 O 0.1778(5) 0.4287(5) 0.6338(4) 0.0416(11) Uani 1 1 d .
C7 C 0.1905(6) 0.3020(6) 0.8992(5) 0.0268(12) Uani 1 1 d .
N3 N 0.2894(5) 0.2682(5) 0.8101(4) 0.0273(11) Uani 1 1 d .
O5 O 0.6411(5) 0.8463(6) 0.6076(4) 0.0479(12) Uani 1 1 d .
H5A H 0.6503 0.8331 0.5410 0.072 Uiso 1 1 calc R
O4 O 0.3212(5) 0.2163(6) 0.6138(4) 0.0482(13) Uani 1 1 d .
N2 N 0.1684(5) 0.4017(6) 1.0664(4) 0.0339(12) Uani 1 1 d .
H2A H 0.0779 0.3832 1.0653 0.041 Uiso 1 1 calc R
C8 C 0.0496(6) 0.2492(7) 0.9148(5) 0.0301(13) Uani 1 1 d .
C6 C 0.2565(6) 0.3792(6) 0.9730(5) 0.0276(12) Uani 1 1 d .
C4 C 0.1164(6) 0.4592(7) 1.2528(5) 0.0353(14) Uani 1 1 d .
H4 H 0.0193 0.4363 1.2513 0.042 Uiso 1 1 calc R
C5 C 0.2115(6) 0.4501(6) 1.1596(5) 0.0291(13) Uani 1 1 d .
C2 C 0.3105(7) 0.5380(7) 1.3493(6) 0.0400(15) Uani 1 1 d .
H2 H 0.3451 0.5652 1.4139 0.048 Uiso 1 1 calc R
C14 C 0.5004(6) 0.8249(6) 0.6478(5) 0.0325(13) Uani 1 1 d .
C15 C 0.4708(6) 0.8196(6) 0.7650(5) 0.0309(13) Uani 1 1 d .
C11 C -0.0062(7) 0.0956(8) 0.6560(6) 0.0464(17) Uani 1 1 d .
H11 H 0.0257 0.0863 0.5816 0.056 Uiso 1 1 calc R
C16 C 0.3317(6) 0.7935(6) 0.8137(5) 0.0322(13) Uani 1 1 d .
C10 C 0.0663(6) 0.1740(7) 0.7223(5) 0.0343(14) Uani 1 1 d .
C9 C 0.0008(6) 0.1719(7) 0.8295(5) 0.0315(13) Uani 1 1 d .
C1 C 0.3990(7) 0.5321(7) 1.2556(5) 0.0375(15) Uani 1 1 d .
H1 H 0.4960 0.5564 1.2550 0.045 Uiso 1 1 calc R
C17 C 0.2207(7) 0.7775(8) 0.7438(6) 0.0496(18) Uani 1 1 d .
H20 H 0.1265 0.7628 0.7756 0.059 Uiso 1 1 calc R
C3 C 0.1660(7) 0.5020(8) 1.3464(6) 0.0421(16) Uani 1 1 d .
H3 H 0.1024 0.5073 1.4091 0.051 Uiso 1 1 calc R
C13 C 0.3910(7) 0.1491(7) 0.8537(6) 0.0421(16) Uani 1 1 d .
H13A H 0.3385 0.0628 0.8950 0.063 Uiso 1 1 calc R
H13B H 0.4545 0.1766 0.9069 0.063 Uiso 1 1 calc R
H13C H 0.4467 0.1296 0.7881 0.063 Uiso 1 1 calc R
C19 C 0.3889(7) 0.8069(8) 0.5776(6) 0.0434(16) Uani 1 1 d .
H18 H 0.4079 0.8107 0.4980 0.052 Uiso 1 1 calc R
C18 C 0.2510(7) 0.7835(9) 0.6256(6) 0.0536(19) Uani 1 1 d .
H19 H 0.1767 0.7715 0.5781 0.064 Uiso 1 1 calc R
C12 C -0.1288(7) 0.0353(8) 0.7147(7) 0.0510(19) Uani 1 1 d .
H12 H -0.1918 -0.0206 0.6850 0.061 Uiso 1 1 calc R

loop_
_atom_site_aniso_label
_atom_site_aniso_U_11
_atom_site_aniso_U_22
_atom_site_aniso_U_33
_atom_site_aniso_U_23
_atom_site_aniso_U_13
_atom_site_aniso_U_12
S1 0.0311(8) 0.0489(10) 0.0233(8) -0.0173(7) 0.0051(6) -0.0074(6)
S2 0.0346(9) 0.0564(12) 0.0454(10) -0.0174(8) 0.0033(7) -0.0178(7)
O1 0.026(2) 0.051(3) 0.031(2) -0.0215(19) 0.0053(17) -0.0115(18)
O6 0.031(2) 0.064(3) 0.029(2) -0.019(2) -0.0002(17) -0.004(2)
O2 0.027(2) 0.064(3) 0.031(2) -0.020(2) 0.0094(17) -0.0083(19)
N1 0.030(3) 0.043(3) 0.028(3) -0.019(2) 0.008(2) -0.007(2)
O7 0.030(2) 0.068(3) 0.034(2) -0.014(2) 0.0089(18) -0.010(2)
O3 0.044(2) 0.047(3) 0.031(2) -0.005(2) 0.0027(19) -0.006(2)
C7 0.023(3) 0.037(3) 0.023(3) -0.013(2) 0.004(2) -0.001(2)
N3 0.026(2) 0.036(3) 0.024(2) -0.015(2) 0.0034(19) 0.0006(19)
O5 0.039(2) 0.076(4) 0.036(3) -0.030(2) 0.013(2) -0.012(2)
O4 0.041(3) 0.082(4) 0.032(2) -0.036(2) 0.0097(19) -0.005(2)
N2 0.022(2) 0.053(3) 0.032(3) -0.022(2) 0.004(2) -0.002(2)
C8 0.030(3) 0.040(3) 0.022(3) -0.011(2) 0.002(2) -0.006(2)
C6 0.029(3) 0.032(3) 0.024(3) -0.012(2) 0.000(2) -0.001(2)
C4 0.031(3) 0.049(4) 0.029(3) -0.017(3) 0.004(2) -0.001(3)
C5 0.032(3) 0.034(3) 0.024(3) -0.013(2) -0.001(2) 0.000(2)
C2 0.046(4) 0.048(4) 0.032(3) -0.020(3) -0.005(3) -0.001(3)
C14 0.036(3) 0.033(3) 0.031(3) -0.012(3) 0.004(3) -0.005(2)
C15 0.031(3) 0.031(3) 0.032(3) -0.010(2) 0.000(2) -0.001(2)
C11 0.041(4) 0.065(5) 0.043(4) -0.032(4) -0.002(3) -0.008(3)
C16 0.031(3) 0.033(3) 0.033(3) -0.009(3) 0.006(2) -0.004(2)
C10 0.033(3) 0.039(4) 0.035(3) -0.016(3) -0.003(3) -0.005(3)
C9 0.026(3) 0.040(4) 0.029(3) -0.012(3) 0.001(2) -0.004(2)
C1 0.040(3) 0.043(4) 0.033(3) -0.015(3) 0.001(3) -0.010(3)
C17 0.033(3) 0.066(5) 0.051(4) -0.016(4) 0.002(3) -0.015(3)
C3 0.039(3) 0.059(4) 0.031(3) -0.020(3) 0.008(3) 0.005(3)
C13 0.048(4) 0.044(4) 0.037(4) -0.016(3) 0.004(3) 0.006(3)
C19 0.049(4) 0.053(4) 0.032(3) -0.017(3) -0.001(3) -0.008(3)
C18 0.041(4) 0.078(6) 0.047(4) -0.022(4) -0.013(3) -0.008(3)
C12 0.039(4) 0.062(5) 0.062(5) -0.032(4) -0.008(3) -0.014(3)

loop_
_atom_type_symbol
_atom_type_description
_atom_type_scat_dispersion_real
_atom_type_scat_dispersion_imag
_atom_type_scat_source
C C 0.0033 0.0016 'International Tables Vol C Tables 4.2.6.8 and 6.1.1.4'
H H 0.0000 0.0000 'International Tables Vol C Tables 4.2.6.8 and 6.1.1.4'
N N 0.0061 0.0033 'International Tables Vol C Tables 4.2.6.8 and 6.1.1.4'
O O 0.0106 0.0060 'International Tables Vol C Tables 4.2.6.8 and 6.1.1.4'
S S 0.1246 0.1234 'International Tables Vol C Tables 4.2.6.8 and 6.1.1.4'

loop_
_geom_angle_atom_site_label_1
_geom_angle_atom_site_label_2
_geom_angle_atom_site_label_3
_geom_angle
O3 S1 O4 118.2(3)
O3 S1 N3 109.0(3)
O4 S1 N3 107.7(3)
O3 S1 C10 108.6(3)
O4 S1 C10 110.3(3)
N3 S1 C10 101.8(3)
C12 S2 C9 91.9(3)
C15 O6 H6A 109.5
C5 N1 C1 123.0(5)
C5 N1 H1A 118.5
C1 N1 H1A 118.5
C16 O7 H7A 109.5
C8 C7 C6 125.4(5)
C8 C7 N3 120.9(5)
C6 C7 N3 113.5(4)
C7 N3 C13 115.3(5)
C7 N3 S1 115.1(4)
C13 N3 S1 118.2(4)
C14 O5 H5A 109.5
C5 N2 C6 126.4(5)
C5 N2 H2A 116.8
C6 N2 H2A 116.8
O2 C8 C7 124.0(5)
O2 C8 C9 118.5(5)
C7 C8 C9 117.5(5)
O1 C6 N2 120.7(5)
O1 C6 C7 124.2(5)
N2 C6 C7 115.1(5)
C3 C4 C5 119.6(6)
C3 C4 H4 120.2
C5 C4 H4 120.2
N1 C5 N2 120.3(5)
N1 C5 C4 117.9(5)
N2 C5 C4 121.8(5)
C1 C2 C3 117.9(6)
C1 C2 H2 121.1
C3 C2 H2 121.1
O5 C14 C15 116.8(5)
O5 C14 C19 123.7(5)
C15 C14 C19 119.5(5)
O6 C15 C14 119.3(5)
O6 C15 C16 120.3(5)
C14 C15 C16 120.4(5)
C12 C11 C10 110.9(6)
C12 C11 H11 124.6
C10 C11 H11 124.6
O7 C16 C17 124.4(5)
O7 C16 C15 115.5(5)
C17 C16 C15 120.1(6)
C9 C10 C11 114.6(6)
C9 C10 S1 116.4(4)
C11 C10 S1 128.8(5)
C10 C9 C8 126.2(5)
C10 C9 S2 110.0(4)
C8 C9 S2 123.7(4)
N1 C1 C2 120.6(6)
N1 C1 H1 119.7
C2 C1 H1 119.7
C16 C17 C18 119.2(6)
C16 C17 H20 120.4
C18 C17 H20 120.4
C4 C3 C2 120.9(6)
C4 C3 H3 119.6
C2 C3 H3 119.6
N3 C13 H13A 109.5
N3 C13 H13B 109.5
H13A C13 H13B 109.5
N3 C13 H13C 109.5
H13A C13 H13C 109.5
H13B C13 H13C 109.5
C18 C19 C14 119.9(6)
C18 C19 H18 120.0
C14 C19 H18 120.0
C19 C18 C17 120.9(6)
C19 C18 H19 119.6
C17 C18 H19 119.6
C11 C12 S2 112.7(5)
C11 C12 H12 123.7
S2 C12 H12 123.7

loop_
_geom_bond_atom_site_label_1
_geom_bond_atom_site_label_2
_geom_bond_distance
S1 O3 1.416(5)
S1 O4 1.432(4)
S1 N3 1.625(5)
S1 C10 1.744(6)
S2 C12 1.704(7)
S2 C9 1.708(6)
O1 C6 1.232(6)
O6 C15 1.373(7)
O6 H6A 0.8200
O2 C8 1.279(7)
N1 C5 1.336(7)
N1 C1 1.346(7)
N1 H1A 0.8600
O7 C16 1.363(7)
O7 H7A 0.8200
C7 C8 1.391(7)
C7 C6 1.429(8)
C7 N3 1.449(6)
N3 C13 1.457(8)
O5 C14 1.364(7)
O5 H5A 0.8200
N2 C5 1.364(7)
N2 C6 1.389(7)
N2 H2A 0.8600
C8 C9 1.471(8)
C4 C3 1.362(9)
C4 C5 1.387(8)
C4 H4 0.9300
C2 C1 1.349(9)
C2 C3 1.390(9)
C2 H2 0.9300
C14 C15 1.373(8)
C14 C19 1.388(9)
C15 C16 1.383(8)
C11 C12 1.353(9)
C11 C10 1.402(8)
C11 H11 0.9300
C16 C17 1.377(9)
C10 C9 1.361(8)
C1 H1 0.9300
C17 C18 1.384(10)
C17 H20 0.9300
C3 H3 0.9300
C13 H13A 0.9600
C13 H13B 0.9600
C13 H13C 0.9600
C19 C18 1.368(9)
C19 H18 0.9300
C18 H19 0.9300
C12 H12 0.9300
